data_2237444
loop_
_publ_author_name
'Sabounchei, Seyyed Javad'
'Shahriary, Parisa'
'Hosseini Fashami, Faegheh'
'Morales-Morales, David'
'Hernandez-Ortega, Simon'

_publ_section_title
;
 1-(4-Chlorophenyl)-2-[tris(4-methylphenyl)-\l^5^-phosphanylidene]butane-1,3-dione
;
_journal_coeditor_code ZS2244
_journal_issue 2
_journal_name_full 'Acta Crystallographica Section E'
_journal_page_first o183
_journal_paper_doi 10.1107/S1600536812051689
_journal_volume 69
_journal_year 2013
_chemical_formula_iupac 'C31 H28 Cl O2 P'
_chemical_formula_moiety 'C31 H28 Cl O2 P'
_chemical_formula_sum 'C31 H28 Cl O2 P'
_chemical_formula_weight 498.95
_chemical_melting_point_gt 458
_chemical_melting_point_lt 459
_chemical_name_common
;
\a-acetyl-\a-parachlorobenzoylmethylenetris(<i>p</i>-tolyl)phosphorane
;
_chemical_name_systematic
;
1-(4-Chlorophenyl)-2-[tris(4-methylphenyl)-\l^5^-phosphanylidene]butane-
1,3-dione
;
_space_group_IT_number 15
_symmetry_cell_setting monoclinic
_symmetry_space_group_name_Hall '-C 2yc'
_symmetry_space_group_name_H-M 'C 1 2/c 1'
_atom_sites_solution_hydrogens geom
_atom_sites_solution_primary direct
_atom_sites_solution_secondary difmap
_audit_creation_method SHELXL-97
_cell_angle_alpha 90.00
_cell_angle_beta 113.140(2)
_cell_angle_gamma 90.00
_cell_formula_units_Z 8
_cell_length_a 20.327(2)
_cell_length_b 14.7560(15)
_cell_length_c 18.9759(19)
_cell_measurement_reflns_used 7723
_cell_measurement_temperature 298(2)
_cell_measurement_theta_max 25.27
_cell_measurement_theta_min 2.33
_cell_volume 5233.8(9)
_computing_cell_refinement 'SAINT (Bruker, 1999)'
_computing_data_collection 'SMART (Bruker, 1999)'
_computing_data_reduction 'SAINT (Bruker, 1999)'
_computing_molecular_graphics 'SHELXTL (Sheldrick, 2008)'
_computing_publication_material 'SHELXTL (Sheldrick, 2008)'
_computing_structure_refinement 'SHELXL97 (Sheldrick, 2008)'
_computing_structure_solution 'SHELXS97 (Sheldrick, 2008)'
_diffrn_ambient_temperature 298(2)
_diffrn_detector_area_resol_mean 0.83
_diffrn_measured_fraction_theta_full 0.998
_diffrn_measured_fraction_theta_max 0.998
_diffrn_measurement_device_type 'Bruker SMART APEX CCD area-detector'
_diffrn_measurement_method '\w scans'
_diffrn_radiation_monochromator graphite
_diffrn_radiation_source 'fine-focus sealed tube'
_diffrn_radiation_type MoK\a
_diffrn_radiation_wavelength 0.71073
_diffrn_reflns_av_R_equivalents 0.0453
_diffrn_reflns_av_sigmaI/netI 0.0430
_diffrn_reflns_limit_h_max 24
_diffrn_reflns_limit_h_min -24
_diffrn_reflns_limit_k_max 17
_diffrn_reflns_limit_k_min -17
_diffrn_reflns_limit_l_max 22
_diffrn_reflns_limit_l_min -22
_diffrn_reflns_number 21296
_diffrn_reflns_theta_full 25.36
_diffrn_reflns_theta_max 25.36
_diffrn_reflns_theta_min 1.76
_exptl_absorpt_coefficient_mu 0.233
_exptl_absorpt_correction_type none
_exptl_crystal_colour Yellow
_exptl_crystal_density_diffrn 1.266
_exptl_crystal_density_method 'not measured'
_exptl_crystal_description Prism
_exptl_crystal_F_000 2096
_exptl_crystal_size_max 0.35
_exptl_crystal_size_mid 0.27
_exptl_crystal_size_min 0.25
_refine_diff_density_max 0.225
_refine_diff_density_min -0.211
_refine_ls_extinction_method none
_refine_ls_goodness_of_fit_ref 1.000
_refine_ls_hydrogen_treatment constr
_refine_ls_matrix_type full
_refine_ls_number_parameters 320
_refine_ls_number_reflns 4780
_refine_ls_number_restraints 0
_refine_ls_restrained_S_all 1.000
_refine_ls_R_factor_all 0.0569
_refine_ls_R_factor_gt 0.0397
_refine_ls_shift/su_max 0.000
_refine_ls_shift/su_mean 0.000
_refine_ls_structure_factor_coef Fsqd
_refine_ls_weighting_details 'calc w=1/[\s^2^(Fo^2^)+(0.0456P)^2^] where P=(Fo^2^+2Fc^2^)/3'
_refine_ls_weighting_scheme calc
_refine_ls_wR_factor_gt 0.0937
_refine_ls_wR_factor_ref 0.0985
_reflns_number_gt 3380
_reflns_number_total 4780
_reflns_threshold_expression I>2\s(I)
_cod_data_source_file zs2244.cif
_cod_data_source_block I
_cod_original_sg_symbol_H-M 'C 2/c'
_cod_database_code 2237444
_cod_database_fobs_code 2237444

loop_
_symmetry_equiv_pos_as_xyz
'x, y, z'
'-x, y, -z+1/2'
'x+1/2, y+1/2, z'
'-x+1/2, y+1/2, -z+1/2'
'-x, -y, -z'
'x, -y, z-1/2'
'-x+1/2, -y+1/2, -z'
'x+1/2, -y+1/2, z-1/2'

loop_
_atom_site_type_symbol
_atom_site_label
_atom_site_fract_x
_atom_site_fract_y
_atom_site_fract_z
_atom_site_U_iso_or_equiv
_atom_site_adp_type
_atom_site_calc_flag
_atom_site_refinement_flags
_atom_site_occupancy
_atom_site_symmetry_multiplicity
Cl Cl 0.00240(4) 0.88102(4) 0.03610(4) 0.0896(3) Uani d . 1 1
P P 0.17486(3) 0.37797(3) 0.21740(3) 0.03935(15) Uani d . 1 1
O O1 0.16378(8) 0.56120(10) 0.29060(8) 0.0645(4) Uani d . 1 1
O O2 0.02681(7) 0.33829(10) 0.13545(8) 0.0579(4) Uani d . 1 1
C C1 0.12109(10) 0.54772(13) 0.22438(11) 0.0454(5) Uani d . 1 1
C C2 0.10499(9) 0.45716(12) 0.19188(10) 0.0419(5) Uani d . 1 1
C C3 0.03535(10) 0.42100(14) 0.14970(11) 0.0467(5) Uani d . 1 1
C C4 -0.03122(10) 0.47932(15) 0.12414(13) 0.0653(6) Uani d . 1 1
H H4A -0.0364 0.5109 0.0780 0.098 Uiso calc R 1 1
H H4B -0.0271 0.5224 0.1636 0.098 Uiso calc R 1 1
H H4C -0.0723 0.4416 0.1146 0.098 Uiso calc R 1 1
C C5 0.08882(10) 0.62939(13) 0.17585(11) 0.0433(5) Uani d . 1 1
C C6 0.07281(10) 0.63087(14) 0.09771(12) 0.0507(5) Uani d . 1 1
H H6 0.0796 0.5788 0.0738 0.061 Uiso calc R 1 1
C C7 0.04699(11) 0.70818(16) 0.05475(12) 0.0593(6) Uani d . 1 1
H H7 0.0364 0.7084 0.0024 0.071 Uiso calc R 1 1
C C8 0.03717(11) 0.78467(14) 0.09061(13) 0.0576(6) Uani d . 1 1
C C9 0.05338(12) 0.78600(15) 0.16758(13) 0.0644(6) Uani d . 1 1
H H9 0.0468 0.8385 0.1911 0.077 Uiso calc R 1 1
C C10 0.07965(11) 0.70826(14) 0.21011(12) 0.0571(6) Uani d . 1 1
H H10 0.0913 0.7091 0.2627 0.069 Uiso calc R 1 1
C C11 0.17988(10) 0.30004(12) 0.29265(10) 0.0410(5) Uani d . 1 1
C C12 0.12272(11) 0.29172(13) 0.31441(11) 0.0492(5) Uani d . 1 1
H H12 0.0813 0.3251 0.2890 0.059 Uiso calc R 1 1
C C13 0.12636(12) 0.23438(14) 0.37351(12) 0.0556(6) Uani d . 1 1
H H13 0.0874 0.2301 0.3874 0.067 Uiso calc R 1 1
C C14 0.18664(13) 0.18355(14) 0.41202(12) 0.0545(6) Uani d . 1 1
C C15 0.24374(12) 0.19226(14) 0.39040(12) 0.0570(6) Uani d . 1 1
H H15 0.2849 0.1584 0.4157 0.068 Uiso calc R 1 1
C C16 0.24135(11) 0.24988(13) 0.33223(12) 0.0512(5) Uani d . 1 1
H H16 0.2809 0.2552 0.3194 0.061 Uiso calc R 1 1
C C17 0.19077(14) 0.11954(16) 0.47598(13) 0.0811(8) Uani d . 1 1
H H17A 0.1538 0.1343 0.4936 0.122 Uiso calc R 1 1
H H17B 0.2366 0.1254 0.5176 0.122 Uiso calc R 1 1
H H17C 0.1845 0.0583 0.4573 0.122 Uiso calc R 1 1
C C18 0.25965(9) 0.43610(12) 0.25043(10) 0.0389(4) Uani d . 1 1
C C19 0.28960(10) 0.46131(13) 0.19951(11) 0.0475(5) Uani d . 1 1
H H19 0.2670 0.4455 0.1481 0.057 Uiso calc R 1 1
C C20 0.35285(11) 0.50983(14) 0.22410(12) 0.0551(6) Uani d . 1 1
H H20 0.3723 0.5255 0.1889 0.066 Uiso calc R 1 1
C C21 0.38777(10) 0.53554(13) 0.29975(12) 0.0497(5) Uani d . 1 1
C C22 0.35801(10) 0.50872(13) 0.35062(11) 0.0479(5) Uani d . 1 1
H H22 0.3809 0.5240 0.4021 0.058 Uiso calc R 1 1
C C23 0.29551(10) 0.46009(13) 0.32700(11) 0.0458(5) Uani d . 1 1
H H23 0.2769 0.4429 0.3626 0.055 Uiso calc R 1 1
C C24 0.45494(12) 0.59149(17) 0.32627(14) 0.0790(8) Uani d . 1 1
H H24A 0.4514 0.6396 0.3586 0.118 Uiso calc R 1 1
H H24B 0.4611 0.6167 0.2826 0.118 Uiso calc R 1 1
H H24C 0.4953 0.5539 0.3545 0.118 Uiso calc R 1 1
C C25 0.16994(10) 0.31556(12) 0.13338(10) 0.0414(5) Uani d . 1 1
C C26 0.20041(11) 0.23050(13) 0.13922(12) 0.0510(5) Uani d . 1 1
H H26 0.2223 0.2032 0.1870 0.061 Uiso calc R 1 1
C C27 0.19849(12) 0.18588(14) 0.07444(13) 0.0571(6) Uani d . 1 1
H H27 0.2197 0.1291 0.0796 0.069 Uiso calc R 1 1
C C28 0.16629(11) 0.22285(15) 0.00284(12) 0.0524(5) Uani d . 1 1
C C29 0.13751(11) 0.30865(15) -0.00266(11) 0.0587(6) Uani d . 1 1
H H29 0.1167 0.3362 -0.0505 0.070 Uiso calc R 1 1
C C30 0.13905(11) 0.35433(14) 0.06151(11) 0.0529(5) Uani d . 1 1
H H30 0.1190 0.4119 0.0563 0.063 Uiso calc R 1 1
C C31 0.16111(13) 0.17156(16) -0.06824(13) 0.0760(7) Uani d . 1 1
H H31A 0.1908 0.1186 -0.0536 0.114 Uiso calc R 1 1
H H31B 0.1768 0.2098 -0.0995 0.114 Uiso calc R 1 1
H H31C 0.1124 0.1538 -0.0967 0.114 Uiso calc R 1 1

loop_
_atom_site_aniso_label
_atom_site_aniso_U_11
_atom_site_aniso_U_22
_atom_site_aniso_U_33
_atom_site_aniso_U_12
_atom_site_aniso_U_13
_atom_site_aniso_U_23
Cl 0.0792(4) 0.0604(4) 0.0944(5) -0.0098(3) -0.0035(4) 0.0274(3)
P 0.0384(3) 0.0401(3) 0.0382(3) 0.0009(2) 0.0137(2) -0.0008(2)
O1 0.0648(10) 0.0623(10) 0.0484(9) 0.0131(8) 0.0030(8) -0.0117(7)
O2 0.0500(9) 0.0525(9) 0.0657(10) -0.0059(7) 0.0169(7) -0.0046(8)
C1 0.0406(11) 0.0503(12) 0.0442(12) 0.0052(10) 0.0157(10) -0.0035(10)
C2 0.0394(11) 0.0410(11) 0.0427(11) 0.0043(9) 0.0133(9) -0.0001(9)
C3 0.0446(12) 0.0486(13) 0.0450(12) 0.0018(10) 0.0156(10) 0.0029(10)
C4 0.0407(12) 0.0631(14) 0.0856(17) 0.0021(11) 0.0179(12) 0.0124(13)
C5 0.0392(11) 0.0422(11) 0.0464(12) -0.0025(9) 0.0144(9) -0.0029(9)
C6 0.0528(13) 0.0481(13) 0.0508(13) -0.0071(10) 0.0199(11) -0.0037(10)
C7 0.0577(14) 0.0663(16) 0.0462(13) -0.0176(12) 0.0123(11) 0.0040(12)
C8 0.0496(13) 0.0459(13) 0.0617(15) -0.0097(10) 0.0051(11) 0.0094(11)
C9 0.0725(16) 0.0437(13) 0.0666(16) 0.0046(12) 0.0162(13) -0.0033(12)
C10 0.0655(15) 0.0526(13) 0.0489(13) 0.0047(11) 0.0177(11) -0.0042(11)
C11 0.0421(11) 0.0395(11) 0.0414(11) -0.0013(9) 0.0163(9) -0.0020(9)
C12 0.0454(12) 0.0541(13) 0.0497(12) 0.0013(10) 0.0204(10) -0.0020(10)
C13 0.0598(14) 0.0600(14) 0.0555(14) -0.0097(12) 0.0317(12) -0.0015(11)
C14 0.0718(15) 0.0478(13) 0.0447(12) -0.0104(11) 0.0237(12) -0.0004(10)
C15 0.0588(14) 0.0524(13) 0.0566(14) 0.0074(11) 0.0191(12) 0.0109(11)
C16 0.0465(12) 0.0535(13) 0.0555(13) 0.0044(10) 0.0221(11) 0.0072(10)
C17 0.115(2) 0.0694(16) 0.0632(16) -0.0135(15) 0.0399(16) 0.0115(13)
C18 0.0393(11) 0.0383(11) 0.0376(11) 0.0040(8) 0.0136(9) 0.0014(8)
C19 0.0509(12) 0.0535(12) 0.0371(11) -0.0043(10) 0.0161(10) 0.0000(9)
C20 0.0568(13) 0.0627(14) 0.0513(13) -0.0084(11) 0.0271(11) 0.0050(11)
C21 0.0444(12) 0.0471(12) 0.0547(13) -0.0018(10) 0.0163(11) 0.0025(10)
C22 0.0424(12) 0.0524(13) 0.0428(12) -0.0006(10) 0.0101(10) -0.0044(10)
C23 0.0446(12) 0.0538(12) 0.0396(11) 0.0001(10) 0.0173(9) 0.0039(9)
C24 0.0662(16) 0.0871(18) 0.0793(18) -0.0277(14) 0.0238(14) -0.0006(14)
C25 0.0390(11) 0.0425(11) 0.0419(11) -0.0026(9) 0.0151(9) -0.0032(9)
C26 0.0624(14) 0.0430(12) 0.0512(13) 0.0019(10) 0.0263(11) 0.0014(10)
C27 0.0722(15) 0.0414(12) 0.0666(15) 0.0004(11) 0.0367(13) -0.0055(11)
C28 0.0480(12) 0.0570(14) 0.0564(14) -0.0082(11) 0.0250(11) -0.0144(11)
C29 0.0563(14) 0.0719(16) 0.0402(12) 0.0089(12) 0.0106(10) -0.0035(11)
C30 0.0534(13) 0.0547(13) 0.0457(13) 0.0134(10) 0.0142(10) -0.0024(10)
C31 0.0838(18) 0.0818(17) 0.0694(16) -0.0112(15) 0.0376(14) -0.0299(14)

loop_
_atom_type_symbol
_atom_type_description
_atom_type_scat_dispersion_real
_atom_type_scat_dispersion_imag
_atom_type_scat_source
C C 0.0033 0.0016 'International Tables Vol C Tables 4.2.6.8 and 6.1.1.4'
H H 0.0000 0.0000 'International Tables Vol C Tables 4.2.6.8 and 6.1.1.4'
O O 0.0106 0.0060 'International Tables Vol C Tables 4.2.6.8 and 6.1.1.4'
P P 0.1023 0.0942 'International Tables Vol C Tables 4.2.6.8 and 6.1.1.4'
Cl Cl 0.1484 0.1585 'International Tables Vol C Tables 4.2.6.8 and 6.1.1.4'

loop_
_geom_angle_atom_site_label_1
_geom_angle_atom_site_label_2
_geom_angle_atom_site_label_3
_geom_angle
C2 P C18 109.80(9)
C2 P C11 115.52(9)
C18 P C11 106.20(8)
C2 P C25 109.72(9)
C18 P C25 105.22(8)
C11 P C25 109.83(9)
O1 C1 C2 122.17(18)
O1 C1 C5 117.33(17)
C2 C1 C5 120.40(17)
C3 C2 C1 126.13(17)
C3 C2 P 114.99(14)
C1 C2 P 118.18(14)
O2 C3 C2 120.67(18)
O2 C3 C4 117.14(18)
C2 C3 C4 122.11(18)
C3 C4 H4A 109.5
C3 C4 H4B 109.5
H4A C4 H4B 109.5
C3 C4 H4C 109.5
H4A C4 H4C 109.5
H4B C4 H4C 109.5
C10 C5 C6 118.13(18)
C10 C5 C1 119.65(18)
C6 C5 C1 122.03(17)
C7 C6 C5 121.3(2)
C7 C6 H6 119.4
C5 C6 H6 119.4
C8 C7 C6 118.8(2)
C8 C7 H7 120.6
C6 C7 H7 120.6
C9 C8 C7 121.4(2)
C9 C8 Cl 119.74(19)
C7 C8 Cl 118.84(18)
C8 C9 C10 119.2(2)
C8 C9 H9 120.4
C10 C9 H9 120.4
C5 C10 C9 121.1(2)
C5 C10 H10 119.4
C9 C10 H10 119.4
C12 C11 C16 118.25(18)
C12 C11 P 119.99(15)
C16 C11 P 121.71(15)
C11 C12 C13 120.85(19)
C11 C12 H12 119.6
C13 C12 H12 119.6
C14 C13 C12 121.1(2)
C14 C13 H13 119.5
C12 C13 H13 119.5
C13 C14 C15 117.94(19)
C13 C14 C17 121.5(2)
C15 C14 C17 120.5(2)
C16 C15 C14 121.7(2)
C16 C15 H15 119.1
C14 C15 H15 119.1
C15 C16 C11 120.1(2)
C15 C16 H16 119.9
C11 C16 H16 119.9
C14 C17 H17A 109.5
C14 C17 H17B 109.5
H17A C17 H17B 109.5
C14 C17 H17C 109.5
H17A C17 H17C 109.5
H17B C17 H17C 109.5
C19 C18 C23 117.93(17)
C19 C18 P 120.62(14)
C23 C18 P 121.40(14)
C18 C19 C20 120.71(18)
C18 C19 H19 119.6
C20 C19 H19 119.6
C21 C20 C19 121.54(18)
C21 C20 H20 119.2
C19 C20 H20 119.2
C20 C21 C22 117.36(18)
C20 C21 C24 121.81(19)
C22 C21 C24 120.83(19)
C23 C22 C21 121.64(18)
C23 C22 H22 119.2
C21 C22 H22 119.2
C22 C23 C18 120.80(18)
C22 C23 H23 119.6
C18 C23 H23 119.6
C21 C24 H24A 109.5
C21 C24 H24B 109.5
H24A C24 H24B 109.5
C21 C24 H24C 109.5
H24A C24 H24C 109.5
H24B C24 H24C 109.5
C30 C25 C26 118.02(18)
C30 C25 P 120.35(15)
C26 C25 P 121.51(15)
C27 C26 C25 120.36(19)
C27 C26 H26 119.8
C25 C26 H26 119.8
C28 C27 C26 121.9(2)
C28 C27 H27 119.0
C26 C27 H27 119.0
C27 C28 C29 117.62(19)
C27 C28 C31 121.6(2)
C29 C28 C31 120.8(2)
C30 C29 C28 121.2(2)
C30 C29 H29 119.4
C28 C29 H29 119.4
C29 C30 C25 120.82(19)
C29 C30 H30 119.6
C25 C30 H30 119.6
C28 C31 H31A 109.5
C28 C31 H31B 109.5
H31A C31 H31B 109.5
C28 C31 H31C 109.5
H31A C31 H31C 109.5
H31B C31 H31C 109.5

loop_
_geom_bond_atom_site_label_1
_geom_bond_atom_site_label_2
_geom_bond_distance
Cl C8 1.737(2)
P C2 1.7540(18)
P C18 1.8028(18)
P C11 1.8048(19)
P C25 1.8097(19)
O1 C1 1.231(2)
O2 C3 1.247(2)
C1 C2 1.454(3)
C1 C5 1.502(3)
C2 C3 1.428(3)
C3 C4 1.514(3)
C4 H4A 0.9600
C4 H4B 0.9600
C4 H4C 0.9600
C5 C10 1.381(3)
C5 C6 1.388(3)
C6 C7 1.380(3)
C6 H6 0.9300
C7 C8 1.373(3)
C7 H7 0.9300
C8 C9 1.365(3)
C9 C10 1.383(3)
C9 H9 0.9300
C10 H10 0.9300
C11 C12 1.383(2)
C11 C16 1.391(3)
C12 C13 1.383(3)
C12 H12 0.9300
C13 C14 1.376(3)
C13 H13 0.9300
C14 C15 1.380(3)
C14 C17 1.514(3)
C15 C16 1.379(3)
C15 H15 0.9300
C16 H16 0.9300
C17 H17A 0.9600
C17 H17B 0.9600
C17 H17C 0.9600
C18 C19 1.380(2)
C18 C23 1.391(2)
C19 C20 1.383(3)
C19 H19 0.9300
C20 C21 1.381(3)
C20 H20 0.9300
C21 C22 1.383(3)
C21 C24 1.503(3)
C22 C23 1.372(2)
C22 H22 0.9300
C23 H23 0.9300
C24 H24A 0.9600
C24 H24B 0.9600
C24 H24C 0.9600
C25 C30 1.381(3)
C25 C26 1.385(3)
C26 C27 1.382(3)
C26 H26 0.9300
C27 C28 1.368(3)
C27 H27 0.9300
C28 C29 1.381(3)
C28 C31 1.514(3)
C29 C30 1.381(3)
C29 H29 0.9300
C30 H30 0.9300
C31 H31A 0.9600
C31 H31B 0.9600
C31 H31C 0.9600

loop_
_geom_torsion_atom_site_label_1
_geom_torsion_atom_site_label_2
_geom_torsion_atom_site_label_3
_geom_torsion_atom_site_label_4
_geom_torsion
O1 C1 C2 C3 132.8(2)
C5 C1 C2 C3 -50.8(3)
O1 C1 C2 P -37.1(3)
C5 C1 C2 P 139.25(15)
C18 P C2 C3 167.12(14)
C11 P C2 C3 -72.84(16)
C25 P C2 C3 51.94(17)
C18 P C2 C1 -21.85(17)
C11 P C2 C1 98.18(16)
C25 P C2 C1 -137.04(15)
C1 C2 C3 O2 -167.91(18)
P C2 C3 O2 2.3(2)
C1 C2 C3 C4 8.8(3)
P C2 C3 C4 178.97(15)
O1 C1 C5 C10 -29.4(3)
C2 C1 C5 C10 154.09(18)
O1 C1 C5 C6 145.43(19)
C2 C1 C5 C6 -31.1(3)
C10 C5 C6 C7 -1.3(3)
C1 C5 C6 C7 -176.25(18)
C5 C6 C7 C8 0.0(3)
C6 C7 C8 C9 1.0(3)
C6 C7 C8 Cl -178.27(15)
C7 C8 C9 C10 -0.6(3)
Cl C8 C9 C10 178.66(17)
C6 C5 C10 C9 1.7(3)
C1 C5 C10 C9 176.79(19)
C8 C9 C10 C5 -0.8(3)
C2 P C11 C12 14.15(18)
C18 P C11 C12 136.13(15)
C25 P C11 C12 -110.57(16)
C2 P C11 C16 -163.22(15)
C18 P C11 C16 -41.24(18)
C25 P C11 C16 72.06(18)
C16 C11 C12 C13 -0.6(3)
P C11 C12 C13 -178.05(15)
C11 C12 C13 C14 -0.4(3)
C12 C13 C14 C15 0.7(3)
C12 C13 C14 C17 -179.07(19)
C13 C14 C15 C16 0.1(3)
C17 C14 C15 C16 179.9(2)
C14 C15 C16 C11 -1.1(3)
C12 C11 C16 C15 1.4(3)
P C11 C16 C15 178.76(15)
C2 P C18 C19 -89.06(16)
C11 P C18 C19 145.38(15)
C25 P C18 C19 28.95(17)
C2 P C18 C23 88.39(16)
C11 P C18 C23 -37.16(17)
C25 P C18 C23 -153.59(15)
C23 C18 C19 C20 -0.8(3)
P C18 C19 C20 176.78(15)
C18 C19 C20 C21 -0.7(3)
C19 C20 C21 C22 1.7(3)
C19 C20 C21 C24 -177.5(2)
C20 C21 C22 C23 -1.3(3)
C24 C21 C22 C23 177.91(19)
C21 C22 C23 C18 -0.1(3)
C19 C18 C23 C22 1.2(3)
P C18 C23 C22 -176.35(14)
C2 P C25 C30 27.03(18)
C18 P C25 C30 -91.03(17)
C11 P C25 C30 155.04(15)
C2 P C25 C26 -156.82(16)
C18 P C25 C26 85.11(17)
C11 P C25 C26 -28.82(18)
C30 C25 C26 C27 -1.1(3)
P C25 C26 C27 -177.29(16)
C25 C26 C27 C28 -0.7(3)
C26 C27 C28 C29 2.2(3)
C26 C27 C28 C31 -176.8(2)
C27 C28 C29 C30 -2.1(3)
C31 C28 C29 C30 177.0(2)
C28 C29 C30 C25 0.4(3)
C26 C25 C30 C29 1.2(3)
P C25 C30 C29 177.46(16)

loop_
_cod_related_entry_id
_cod_related_entry_database
_cod_related_entry_code
1 ChemSpider 30658332
